data_4348414
loop_
_publ_author_name
'Jeyalakshmi, Kumaramangalam'
'Arun, Yuvaraj'
'Bhuvanesh, Nattamai S. P.'
'Perumal, Paramasivan Thirumalai'
'Sreekanth, Anandaram'
'Karvembu, Ramasamy'

_publ_section_title
;
 DNA/protein binding, DNA cleavage, cytotoxicity, superoxide radical
 scavenging and molecular docking studies of copper(ii) complexes
 containing N-benzyl-N&#x2032;-aryl-N&#x2032;&#x2032;-benzoylguanidine
 ligands
;
_journal_issue 8
_journal_name_full 'Inorganic Chemistry Frontiers'
_journal_page_first 780
_journal_paper_doi 10.1039/C4QI00234B
_journal_volume 2
_journal_year 2015
_chemical_formula_moiety 'C23 H23 N3 O2'
_chemical_formula_sum 'C23 H23 N3 O2'
_chemical_formula_weight 373.44
_space_group_crystal_system monoclinic
_space_group_IT_number 14
_space_group_name_Hall '-P 2ybc'
_space_group_name_H-M_alt 'P 1 21/c 1'
_atom_sites_solution_hydrogens geom
_audit_creation_date 2013-10-08
_audit_creation_method
; 
Olex2 1.2-beta 
(compiled 2013.09.17 svn.r2790 for OlexSys, GUI svn.r4601) 
;
_audit_update_record
;
2014-09-11 deposited with the CCDC.
2015-06-24 downloaded from the CCDC.
;
_cell_angle_alpha 90
_cell_angle_beta 92.429(2)
_cell_angle_gamma 90
_cell_formula_units_Z 4
_cell_length_a 10.8758(16)
_cell_length_b 18.848(3)
_cell_length_c 9.4682(14)
_cell_measurement_reflns_used 9919
_cell_measurement_temperature 150(2)
_cell_measurement_theta_max 28.371
_cell_measurement_theta_min 2.409
_cell_volume 1939.1(5)
_computing_cell_refinement
; 
  APEX-II(BRUKER-NONIUS, 2003) 
;
_computing_data_collection 'APEX-II (BRUKER-NONIUS, 2003)'
_computing_data_reduction 'SAINT v8.27A (Bruker, 2012)'
_computing_molecular_graphics
; 
O. V. Dolomanov, L. J. Bourhis, R. J. Gildea, J. A. K. Howard and H. Puschmann, 
OLEX2: a complete structure solution, refinement and analysis program. 
J. Appl. Cryst. (2009). 42, 339-341. 
;
_computing_publication_material
; 
O. V. Dolomanov, L. J. Bourhis, R. J. Gildea, J. A. K. Howard and H. Puschmann, 
OLEX2: a complete structure solution, refinement and analysis program. 
J. Appl. Cryst. (2009). 42, 339-341. 
;
_computing_structure_refinement
; 
SHELX, G.M. Sheldrick, Acta Cryst. 
(2008). A64, 112-122 
;
_computing_structure_solution APEX-II
_diffrn_ambient_temperature 150(2)
_diffrn_measured_fraction_theta_full 1.000
_diffrn_measured_fraction_theta_max 0.969
_diffrn_measurement_device_type 'Bruker APEX-II CCD'
_diffrn_measurement_method '\f and \w scans'
_diffrn_radiation_monochromator graphite
_diffrn_radiation_type MoK\a
_diffrn_radiation_wavelength 0.71073
_diffrn_reflns_av_R_equivalents 0.0327
_diffrn_reflns_av_unetI/netI 0.0246
_diffrn_reflns_Laue_measured_fraction_full 1.000
_diffrn_reflns_Laue_measured_fraction_max 0.969
_diffrn_reflns_limit_h_max 14
_diffrn_reflns_limit_h_min -14
_diffrn_reflns_limit_k_max 24
_diffrn_reflns_limit_k_min -24
_diffrn_reflns_limit_l_max 12
_diffrn_reflns_limit_l_min -12
_diffrn_reflns_number 22873
_diffrn_reflns_point_group_measured_fraction_full 1.000
_diffrn_reflns_point_group_measured_fraction_max 0.969
_diffrn_reflns_theta_full 25.242
_diffrn_reflns_theta_max 28.439
_diffrn_reflns_theta_min 1.874
_diffrn_standards_number 0
_exptl_absorpt_coefficient_mu 0.083
_exptl_absorpt_correction_T_max 0.7457
_exptl_absorpt_correction_T_min 0.6776
_exptl_absorpt_correction_type multi-scan
_exptl_absorpt_process_details
; 
SADABS-2012/1 (Bruker,2012) was used for absorption correction. 
wR2(int) was 0.1488 before and 0.0444 after correction. 
The Ratio of minimum to maximum transmission is 0.9087. 
The \l/2 correction factor is 0.0015. 
;
_exptl_crystal_colour colourless
_exptl_crystal_colour_primary colourless
_exptl_crystal_density_diffrn 1.279
_exptl_crystal_description block
_exptl_crystal_F_000 792
_exptl_crystal_size_max 0.519
_exptl_crystal_size_mid 0.512
_exptl_crystal_size_min 0.206
_refine_diff_density_max 0.254
_refine_diff_density_min -0.221
_refine_diff_density_rms 0.044
_refine_ls_extinction_method none
_refine_ls_goodness_of_fit_ref 1.053
_refine_ls_hydrogen_treatment constr
_refine_ls_matrix_type full
_refine_ls_number_parameters 254
_refine_ls_number_reflns 4741
_refine_ls_number_restraints 0
_refine_ls_restrained_S_all 1.053
_refine_ls_R_factor_all 0.0497
_refine_ls_R_factor_gt 0.0398
_refine_ls_shift/su_max 0.000
_refine_ls_shift/su_mean 0.000
_refine_ls_structure_factor_coef Fsqd
_refine_ls_weighting_details 'w=1/[\s^2^(Fo^2^)+(0.0475P)^2^+0.5086P] where P=(Fo^2^+2Fc^2^)/3'
_refine_ls_weighting_scheme calc
_refine_ls_wR_factor_gt 0.0972
_refine_ls_wR_factor_ref 0.1037
_reflns_Friedel_coverage 0.000
_reflns_number_gt 3926
_reflns_number_total 4741
_reflns_threshold_expression 'I > 2\s(I)'
_cod_data_source_file c4qi00234b2.cif
_cod_data_source_block bbtuea
_cod_original_cell_volume 1939.2(5)
_cod_database_code 4348414
_shelxl_version_number 2013-4
_shelx_space_group_comment
; 
The symmetry employed for this shelxl refinement is uniquely defined 
by the following loop, which should always be used as a source of 
symmetry information in preference to the above space-group names. 
They are only intended as comments. 
;
_shelx_estimated_absorpt_t_max 0.983
_shelx_estimated_absorpt_t_min 0.958
_olex2_refinement_description
; 
1. Fixed Uiso 
 At 1.2 times of: 
  All C(H) groups, All C(H,H) groups, All N(H) groups 
 At 1.5 times of: 
  All C(H,H,H) groups 
2.a Secondary CH2 refined with riding coordinates: 
 C17(H17A,H17B), C15(H15A,H15B) 
2.b Aromatic/amide H refined with riding coordinates: 
 N3(H3), N2(H2), C10(H10), C4(H4), C14(H14), C11(H11), C13(H13), C8(H8), 
 C5(H5), C23(H23), C6(H6), C7(H7), C19(H19), C22(H22), C20(H20), C21(H21) 
2.c Idealised Me refined as rotating group: 
 C16(H16A,H16B,H16C) 
;

loop_
_space_group_symop_operation_xyz
'x, y, z'
'-x, y+1/2, -z+1/2'
'-x, -y, -z'
'x, -y-1/2, z-1/2'

loop_
_atom_site_label
_atom_site_type_symbol
_atom_site_fract_x
_atom_site_fract_y
_atom_site_fract_z
_atom_site_U_iso_or_equiv
_atom_site_adp_type
_atom_site_occupancy
_atom_site_site_symmetry_order
_atom_site_calc_flag
_atom_site_refinement_flags_posn
_atom_site_refinement_flags_adp
O2 O 0.17947(8) 0.51950(4) -0.16379(8) 0.02810(19) Uani 1 1 d . .
O1 O 0.50264(8) 0.43583(4) 0.60022(9) 0.0316(2) Uani 1 1 d . .
N1 N 0.38149(8) 0.33722(5) 0.54342(9) 0.0209(2) Uani 1 1 d . .
N3 N 0.25374(9) 0.32137(5) 0.34890(10) 0.0236(2) Uani 1 1 d . .
H3 H 0.2203 0.3375 0.2689 0.028 Uiso 1 1 calc R U
N2 N 0.36254(9) 0.42562(5) 0.36319(10) 0.0241(2) Uani 1 1 d . .
H2 H 0.4120 0.4546 0.4112 0.029 Uiso 1 1 calc R U
C2 C 0.47014(9) 0.37326(6) 0.61779(11) 0.0207(2) Uani 1 1 d . .
C1 C 0.33433(9) 0.36295(6) 0.42189(11) 0.0202(2) Uani 1 1 d . .
C9 C 0.31570(10) 0.44722(6) 0.22610(12) 0.0218(2) Uani 1 1 d . .
C3 C 0.53438(9) 0.32967(6) 0.73188(11) 0.0196(2) Uani 1 1 d . .
C12 C 0.22858(10) 0.49349(6) -0.03914(12) 0.0220(2) Uani 1 1 d . .
C18 C 0.11741(10) 0.25047(6) 0.49955(11) 0.0220(2) Uani 1 1 d . .
C10 C 0.38196(10) 0.43377(6) 0.10757(12) 0.0238(2) Uani 1 1 d . .
H10 H 0.4575 0.4085 0.1170 0.029 Uiso 1 1 calc R U
C17 C 0.21954(10) 0.25120(6) 0.39599(12) 0.0228(2) Uani 1 1 d . .
H17A H 0.2931 0.2281 0.4408 0.027 Uiso 1 1 calc R U
H17B H 0.1934 0.2226 0.3123 0.027 Uiso 1 1 calc R U
C4 C 0.52349(10) 0.25608(6) 0.73461(12) 0.0226(2) Uani 1 1 d . .
H4 H 0.4696 0.2328 0.6680 0.027 Uiso 1 1 calc R U
C14 C 0.20318(10) 0.48261(6) 0.21066(12) 0.0236(2) Uani 1 1 d . .
H14 H 0.1558 0.4908 0.2911 0.028 Uiso 1 1 calc R U
C11 C 0.33943(10) 0.45672(6) -0.02552(12) 0.0242(2) Uani 1 1 d . .
H11 H 0.3857 0.4474 -0.1063 0.029 Uiso 1 1 calc R U
C13 C 0.16025(10) 0.50580(6) 0.07946(12) 0.0236(2) Uani 1 1 d . .
H13 H 0.0839 0.5302 0.0700 0.028 Uiso 1 1 calc R U
C8 C 0.61202(10) 0.36324(6) 0.83181(12) 0.0253(2) Uani 1 1 d . .
H8 H 0.6198 0.4134 0.8307 0.030 Uiso 1 1 calc R U
C5 C 0.59125(10) 0.21670(6) 0.83454(12) 0.0252(2) Uani 1 1 d . .
H5 H 0.5847 0.1664 0.8349 0.030 Uiso 1 1 calc R U
C23 C 0.07455(11) 0.18484(7) 0.54441(13) 0.0282(3) Uani 1 1 d . .
H23 H 0.1095 0.1425 0.5093 0.034 Uiso 1 1 calc R U
C6 C 0.66814(10) 0.25034(6) 0.93343(12) 0.0265(2) Uani 1 1 d . .
H6 H 0.7142 0.2232 1.0017 0.032 Uiso 1 1 calc R U
C7 C 0.67796(11) 0.32381(7) 0.93285(13) 0.0286(3) Uani 1 1 d . .
H7 H 0.7298 0.3470 1.0016 0.034 Uiso 1 1 calc R U
C19 C 0.06421(11) 0.31174(7) 0.55048(13) 0.0289(3) Uani 1 1 d . .
H19 H 0.0919 0.3568 0.5203 0.035 Uiso 1 1 calc R U
C15 C 0.25197(12) 0.51256(7) -0.28675(12) 0.0317(3) Uani 1 1 d . .
H15A H 0.2598 0.4620 -0.3129 0.038 Uiso 1 1 calc R U
H15B H 0.3355 0.5321 -0.2674 0.038 Uiso 1 1 calc R U
C22 C -0.01840(12) 0.18062(8) 0.63957(14) 0.0373(3) Uani 1 1 d . .
H22 H -0.0464 0.1356 0.6699 0.045 Uiso 1 1 calc R U
C20 C -0.02959(12) 0.30746(8) 0.64561(14) 0.0375(3) Uani 1 1 d . .
H20 H -0.0658 0.3496 0.6799 0.045 Uiso 1 1 calc R U
C21 C -0.07039(12) 0.24193(9) 0.69047(14) 0.0405(3) Uani 1 1 d . .
H21 H -0.1339 0.2391 0.7561 0.049 Uiso 1 1 calc R U
C16 C 0.18696(14) 0.55322(8) -0.40509(14) 0.0419(3) Uani 1 1 d . .
H16A H 0.2375 0.5529 -0.4883 0.063 Uiso 1 1 calc R U
H16B H 0.1737 0.6023 -0.3750 0.063 Uiso 1 1 calc R U
H16C H 0.1074 0.5308 -0.4288 0.063 Uiso 1 1 calc R U

loop_
_atom_site_aniso_label
_atom_site_aniso_U_11
_atom_site_aniso_U_22
_atom_site_aniso_U_33
_atom_site_aniso_U_23
_atom_site_aniso_U_13
_atom_site_aniso_U_12
O2 0.0300(4) 0.0346(5) 0.0193(4) 0.0015(3) -0.0032(3) 0.0086(3)
O1 0.0378(5) 0.0227(4) 0.0329(5) 0.0046(3) -0.0147(4) -0.0075(3)
N1 0.0204(4) 0.0232(5) 0.0188(5) 0.0015(4) -0.0023(3) -0.0025(4)
N3 0.0258(5) 0.0251(5) 0.0194(5) 0.0044(4) -0.0058(4) -0.0072(4)
N2 0.0269(5) 0.0222(5) 0.0224(5) 0.0031(4) -0.0078(4) -0.0059(4)
C2 0.0206(5) 0.0223(5) 0.0192(5) -0.0005(4) -0.0009(4) -0.0008(4)
C1 0.0179(5) 0.0224(5) 0.0204(5) 0.0000(4) -0.0002(4) -0.0010(4)
C9 0.0238(5) 0.0191(5) 0.0219(5) 0.0026(4) -0.0056(4) -0.0049(4)
C3 0.0172(5) 0.0234(5) 0.0181(5) 0.0006(4) 0.0004(4) 0.0000(4)
C12 0.0236(5) 0.0204(5) 0.0215(5) 0.0002(4) -0.0046(4) -0.0008(4)
C18 0.0205(5) 0.0263(5) 0.0186(5) 0.0028(4) -0.0070(4) -0.0030(4)
C10 0.0204(5) 0.0219(5) 0.0287(6) 0.0028(4) -0.0026(4) 0.0017(4)
C17 0.0246(5) 0.0213(5) 0.0222(6) 0.0003(4) -0.0029(4) -0.0043(4)
C4 0.0221(5) 0.0243(5) 0.0213(5) 0.0000(4) -0.0009(4) -0.0031(4)
C14 0.0235(5) 0.0261(6) 0.0211(6) -0.0024(4) -0.0008(4) -0.0021(4)
C11 0.0241(5) 0.0245(5) 0.0239(6) 0.0006(4) 0.0015(4) 0.0021(4)
C13 0.0202(5) 0.0249(5) 0.0253(6) -0.0025(4) -0.0033(4) 0.0022(4)
C8 0.0258(5) 0.0231(5) 0.0264(6) -0.0010(4) -0.0047(4) -0.0010(4)
C5 0.0257(6) 0.0224(5) 0.0275(6) 0.0044(4) 0.0016(4) -0.0002(4)
C23 0.0286(6) 0.0283(6) 0.0269(6) 0.0049(5) -0.0070(5) -0.0068(5)
C6 0.0231(5) 0.0326(6) 0.0235(6) 0.0075(5) -0.0014(4) 0.0025(5)
C7 0.0276(6) 0.0323(6) 0.0251(6) -0.0003(5) -0.0087(5) -0.0023(5)
C19 0.0284(6) 0.0301(6) 0.0278(6) 0.0026(5) -0.0037(5) 0.0015(5)
C15 0.0377(7) 0.0369(7) 0.0204(6) -0.0014(5) -0.0002(5) 0.0074(5)
C22 0.0307(6) 0.0490(8) 0.0316(7) 0.0127(6) -0.0050(5) -0.0151(6)
C20 0.0285(6) 0.0522(8) 0.0313(7) -0.0014(6) -0.0019(5) 0.0102(6)
C21 0.0227(6) 0.0711(10) 0.0278(7) 0.0084(6) 0.0000(5) -0.0045(6)
C16 0.0520(8) 0.0520(9) 0.0213(6) 0.0020(6) -0.0032(6) 0.0122(7)

loop_
_atom_type_symbol
_atom_type_description
_atom_type_scat_dispersion_real
_atom_type_scat_dispersion_imag
_atom_type_scat_source
C C 0.0033 0.0016 'International Tables Vol C Tables 4.2.6.8 and 6.1.1.4'
H H 0.0000 0.0000 'International Tables Vol C Tables 4.2.6.8 and 6.1.1.4'
N N 0.0061 0.0033 'International Tables Vol C Tables 4.2.6.8 and 6.1.1.4'
O O 0.0106 0.0060 'International Tables Vol C Tables 4.2.6.8 and 6.1.1.4'

loop_
_geom_angle_atom_site_label_1
_geom_angle_atom_site_label_2
_geom_angle_atom_site_label_3
_geom_angle
C12 O2 C15 117.31(9)
C1 N1 C2 120.46(9)
C1 N3 H3 118.5
C1 N3 C17 122.95(9)
C17 N3 H3 118.5
C1 N2 H2 118.5
C1 N2 C9 123.00(9)
C9 N2 H2 118.5
O1 C2 N1 127.35(10)
O1 C2 C3 119.17(9)
N1 C2 C3 113.47(9)
N1 C1 N3 116.78(10)
N1 C1 N2 126.17(10)
N3 C1 N2 117.01(10)
C10 C9 N2 120.37(10)
C10 C9 C14 119.17(10)
C14 C9 N2 120.46(10)
C4 C3 C2 121.32(9)
C4 C3 C8 119.30(10)
C8 C3 C2 119.27(10)
O2 C12 C11 124.35(10)
O2 C12 C13 115.77(10)
C11 C12 C13 119.88(10)
C23 C18 C17 118.01(10)
C19 C18 C17 123.12(10)
C19 C18 C23 118.87(11)
C9 C10 H10 119.6
C9 C10 C11 120.86(10)
C11 C10 H10 119.6
N3 C17 C18 114.39(9)
N3 C17 H17A 108.7
N3 C17 H17B 108.7
C18 C17 H17A 108.7
C18 C17 H17B 108.7
H17A C17 H17B 107.6
C3 C4 H4 119.9
C5 C4 C3 120.11(10)
C5 C4 H4 119.9
C9 C14 H14 119.8
C13 C14 C9 120.50(10)
C13 C14 H14 119.8
C12 C11 C10 119.45(10)
C12 C11 H11 120.3
C10 C11 H11 120.3
C12 C13 H13 119.9
C14 C13 C12 120.11(10)
C14 C13 H13 119.9
C3 C8 H8 119.8
C7 C8 C3 120.38(11)
C7 C8 H8 119.8
C4 C5 H5 119.9
C6 C5 C4 120.29(10)
C6 C5 H5 119.9
C18 C23 H23 119.6
C22 C23 C18 120.79(12)
C22 C23 H23 119.6
C5 C6 H6 120.0
C5 C6 C7 119.92(10)
C7 C6 H6 120.0
C8 C7 C6 119.96(11)
C8 C7 H7 120.0
C6 C7 H7 120.0
C18 C19 H19 119.8
C18 C19 C20 120.32(12)
C20 C19 H19 119.8
O2 C15 H15A 110.2
O2 C15 H15B 110.2
O2 C15 C16 107.40(10)
H15A C15 H15B 108.5
C16 C15 H15A 110.2
C16 C15 H15B 110.2
C23 C22 H22 120.0
C21 C22 C23 119.97(12)
C21 C22 H22 120.0
C19 C20 H20 119.9
C21 C20 C19 120.21(13)
C21 C20 H20 119.9
C22 C21 C20 119.83(12)
C22 C21 H21 120.1
C20 C21 H21 120.1
C15 C16 H16A 109.5
C15 C16 H16B 109.5
C15 C16 H16C 109.5
H16A C16 H16B 109.5
H16A C16 H16C 109.5
H16B C16 H16C 109.5

loop_
_geom_bond_atom_site_label_1
_geom_bond_atom_site_label_2
_geom_bond_distance
O2 C12 1.3656(13)
O2 C15 1.4395(15)
O1 C2 1.2442(14)
N1 C2 1.3526(13)
N1 C1 1.3313(14)
N3 H3 0.8800
N3 C1 1.3449(14)
N3 C17 1.4492(14)
N2 H2 0.8800
N2 C1 1.3464(14)
N2 C9 1.4331(14)
C2 C3 1.5054(14)
C9 C10 1.3826(16)
C9 C14 1.3959(16)
C3 C4 1.3925(15)
C3 C8 1.3931(15)
C12 C11 1.3919(15)
C12 C13 1.3920(16)
C18 C17 1.5125(16)
C18 C23 1.3945(16)
C18 C19 1.3872(17)
C10 H10 0.9500
C10 C11 1.3927(16)
C17 H17A 0.9900
C17 H17B 0.9900
C4 H4 0.9500
C4 C5 1.3893(16)
C14 H14 0.9500
C14 C13 1.3796(16)
C11 H11 0.9500
C13 H13 0.9500
C8 H8 0.9500
C8 C7 1.3871(16)
C5 H5 0.9500
C5 C6 1.3826(17)
C23 H23 0.9500
C23 C22 1.3846(18)
C6 H6 0.9500
C6 C7 1.3889(17)
C7 H7 0.9500
C19 H19 0.9500
C19 C20 1.3915(18)
C15 H15A 0.9900
C15 H15B 0.9900
C15 C16 1.5084(17)
C22 H22 0.9500
C22 C21 1.382(2)
C20 H20 0.9500
C20 C21 1.385(2)
C21 H21 0.9500
C16 H16A 0.9800
C16 H16B 0.9800
C16 H16C 0.9800

loop_
_geom_hbond_atom_site_label_D
_geom_hbond_atom_site_label_H
_geom_hbond_atom_site_label_A
_geom_hbond_distance_DH
_geom_hbond_distance_HA
_geom_hbond_distance_DA
_geom_hbond_angle_DHA
N2 H2 O1 0.88 2.04 2.6656(12) 127.4

loop_
_geom_torsion_atom_site_label_1
_geom_torsion_atom_site_label_2
_geom_torsion_atom_site_label_3
_geom_torsion_atom_site_label_4
_geom_torsion
O2 C12 C11 C10 178.75(10)
O2 C12 C13 C14 -178.94(10)
O1 C2 C3 C4 -164.28(11)
O1 C2 C3 C8 11.88(15)
N1 C2 C3 C4 14.95(14)
N1 C2 C3 C8 -168.88(10)
N2 C9 C10 C11 -177.71(10)
N2 C9 C14 C13 177.52(10)
C2 N1 C1 N3 174.90(9)
C2 N1 C1 N2 -2.89(17)
C2 C3 C4 C5 174.99(10)
C2 C3 C8 C7 -176.14(10)
C1 N1 C2 O1 13.13(18)
C1 N1 C2 C3 -166.03(9)
C1 N3 C17 C18 84.60(13)
C1 N2 C9 C10 -92.74(13)
C1 N2 C9 C14 87.80(14)
C9 N2 C1 N1 174.57(10)
C9 N2 C1 N3 -3.22(16)
C9 C10 C11 C12 -0.19(17)
C9 C14 C13 C12 0.56(17)
C3 C4 C5 C6 1.18(17)
C3 C8 C7 C6 0.95(18)
C12 O2 C15 C16 -172.65(10)
C18 C23 C22 C21 0.45(18)
C18 C19 C20 C21 0.15(19)
C10 C9 C14 C13 -1.94(16)
C17 N3 C1 N1 -1.05(16)
C17 N3 C1 N2 176.95(10)
C17 C18 C23 C22 179.72(10)
C17 C18 C19 C20 179.95(11)
C4 C3 C8 C7 0.10(17)
C4 C5 C6 C7 -0.12(17)
C14 C9 C10 C11 1.75(16)
C11 C12 C13 C14 1.03(16)
C13 C12 C11 C10 -1.21(16)
C8 C3 C4 C5 -1.17(16)
C5 C6 C7 C8 -0.94(18)
C23 C18 C17 N3 176.70(9)
C23 C18 C19 C20 0.54(17)
C23 C22 C21 C20 0.25(19)
C19 C18 C17 N3 -2.71(15)
C19 C18 C23 C22 -0.84(17)
C19 C20 C21 C22 -0.55(19)
C15 O2 C12 C11 -4.59(16)
C15 O2 C12 C13 175.37(10)
